data_4101096
loop_
_publ_author_name
'Morris, Russell'

_journal_name_full 'Journal of the American Chemical Society'
_journal_paper_doi 10.1021/ja057933l
_journal_year 2006
_chemical_formula_moiety 'Al19.20 Co12.80 O128 P32'
_chemical_formula_sum 'Al19.2 Co12.8 O128 P32'
_chemical_formula_weight 4311.44
_chemical_name_common SIZ-7
_space_group_IT_number 15
_symmetry_cell_setting monoclinic
_symmetry_space_group_name_Hall '-C 2yc'
_symmetry_space_group_name_H-M 'C 1 2/c 1'
_cell_angle_alpha 90
_cell_angle_beta 91.0940(10)
_cell_angle_gamma 90
_cell_formula_units_Z 1
_cell_length_a 10.2959(4)
_cell_length_b 14.3715(5)
_cell_length_c 28.5990(10)
_cell_measurement_temperature 150
_cell_volume 4231.0(3)
_diffrn_ambient_temperature 150
_exptl_crystal_density_diffrn 1.692
_cod_original_sg_symbol_H-M 'C 2/c'
_cod_original_formula_sum 'Al19.20 Co12.80 O128 P32'
_cod_database_code 4101096

loop_
_symmetry_equiv_pos_as_xyz
'x, y, z'
'-x, y, -z+1/2'
'x+1/2, y+1/2, z'
'-x+1/2, y+1/2, -z+1/2'
'-x, -y, -z'
'x, -y, z-1/2'
'-x+1/2, -y+1/2, -z'
'x+1/2, -y+1/2, z-1/2'

loop_
_atom_site_label
_atom_site_type_symbol
_atom_site_fract_x
_atom_site_fract_y
_atom_site_fract_z
_atom_site_U_iso_or_equiv
_atom_site_adp_type
_atom_site_occupancy
_atom_site_symmetry_multiplicity
_atom_site_calc_flag
_atom_site_refinement_flags
_atom_site_disorder_assembly
_atom_site_disorder_group
Co1 Co 0.14313(6) 0.14156(4) 0.36813(2) 0.02533(16) Uani 0.75 1 d P . .
Al1 Al 0.14313(6) 0.14156(4) 0.36813(2) 0.02533(16) Uani 0.25 1 d P . .
Co2 Co 0.63670(6) 0.02467(5) 0.30798(2) 0.01746(16) Uani 0.35 1 d P . .
Al2 Al 0.63670(6) 0.02467(5) 0.30798(2) 0.01746(16) Uani 0.65 1 d P . .
Co3 Co -0.14425(6) -0.00331(5) 0.44150(2) 0.01753(16) Uani 0.35 1 d P . .
Al3 Al -0.14425(6) -0.00331(5) 0.44150(2) 0.01753(16) Uani 0.65 1 d P . .
Co4 Co 0.35305(8) -0.12646(5) 0.38162(3) 0.01640(17) Uani 0.15 1 d P . .
Al4 Al 0.35305(8) -0.12646(5) 0.38162(3) 0.01640(17) Uani 0.85 1 d P . .
P5 P 0.33433(9) 0.02713(7) 0.30251(3) 0.02214(19) Uani 1 1 d . . .
P6 P 0.16042(9) -0.01420(7) 0.44591(3) 0.0239(2) Uani 1 1 d . . .
P7 P -0.16274(9) 0.15241(6) 0.36553(3) 0.0231(2) Uani 1 1 d . . .
P8 P 0.65500(9) -0.13356(6) 0.38365(3) 0.0240(2) Uani 1 1 d . . .
O1 O 0.4690(3) 0.0665(2) 0.31158(10) 0.0335(6) Uani 1 1 d . . .
O2 O 0.5176(3) -0.1176(3) 0.40153(12) 0.0434(8) Uani 1 1 d . . .
O3 O 0.0218(3) -0.0449(2) 0.43524(12) 0.0414(7) Uani 1 1 d . . .
O4 O 0.3160(3) -0.0628(2) 0.32936(12) 0.0393(7) Uani 1 1 d . . .
O5 O 0.1875(3) 0.0794(2) 0.42384(12) 0.0407(7) Uani 1 1 d . . .
O6 O -0.0299(3) 0.1314(3) 0.34604(12) 0.0417(7) Uani 1 1 d . . .
O7 O 0.6861(4) 0.0029(4) 0.24868(12) 0.0680(14) Uani 1 1 d . . .
O8 O 0.2521(4) -0.0874(3) 0.42755(15) 0.0598(11) Uani 1 1 d . . .
O9 O -0.1769(4) 0.1074(3) 0.41293(12) 0.0453(8) Uani 1 1 d . . .
O10 O 0.6666(3) -0.0868(3) 0.33650(11) 0.0442(8) Uani 1 1 d . . .
O11 O 0.2317(4) 0.0967(3) 0.31535(16) 0.0617(12) Uani 1 1 d . . .
O12 O 0.3146(4) -0.2438(2) 0.3693(2) 0.0687(13) Uani 1 1 d . . .
O13 O -0.1861(4) 0.0096(4) 0.50182(12) 0.0654(13) Uani 1 1 d . . .
O14 O 0.1847(5) 0.2654(2) 0.3793(2) 0.0777(16) Uani 1 1 d . . .
O15 O 0.7328(4) 0.1175(3) 0.33236(18) 0.0709(14) Uani 1 1 d . . .
O16 O -0.2492(4) -0.0936(3) 0.41838(16) 0.0707(14) Uani 1 1 d . . .

loop_
_atom_site_aniso_label
_atom_site_aniso_U_11
_atom_site_aniso_U_22
_atom_site_aniso_U_33
_atom_site_aniso_U_23
_atom_site_aniso_U_13
_atom_site_aniso_U_12
Co1 0.0224(3) 0.0199(3) 0.0339(3) 0.0050(2) 0.0059(2) 0.00471(19)
Al1 0.0224(3) 0.0199(3) 0.0339(3) 0.0050(2) 0.0059(2) 0.00471(19)
Co2 0.0134(3) 0.0270(4) 0.0119(3) 0.0020(2) -0.0012(2) -0.0026(2)
Al2 0.0134(3) 0.0270(4) 0.0119(3) 0.0020(2) -0.0012(2) -0.0026(2)
Co3 0.0143(3) 0.0256(3) 0.0127(3) 0.0030(2) -0.0022(2) -0.0033(2)
Al3 0.0143(3) 0.0256(3) 0.0127(3) 0.0030(2) -0.0022(2) -0.0033(2)
Co4 0.0135(3) 0.0115(3) 0.0245(4) 0.0033(3) 0.0077(3) 0.0030(2)
Al4 0.0135(3) 0.0115(3) 0.0245(4) 0.0033(3) 0.0077(3) 0.0030(2)
P5 0.0184(4) 0.0313(5) 0.0169(4) 0.0009(3) 0.0037(3) 0.0032(3)
P6 0.0228(4) 0.0316(5) 0.0174(4) 0.0035(3) 0.0043(3) 0.0067(3)
P7 0.0189(4) 0.0183(4) 0.0322(5) 0.0017(3) -0.0023(3) -0.0017(3)
P8 0.0221(4) 0.0177(4) 0.0320(5) 0.0029(3) -0.0055(3) -0.0032(3)
O1 0.0302(14) 0.0363(15) 0.0340(14) -0.0009(12) -0.0004(11) -0.0079(11)
O2 0.0366(17) 0.059(2) 0.0349(16) 0.0028(14) 0.0077(13) 0.0034(15)
O3 0.0360(16) 0.0343(16) 0.0538(19) -0.0017(14) -0.0006(14) -0.0035(13)
O4 0.0350(15) 0.0364(16) 0.0464(17) 0.0086(13) -0.0037(13) -0.0069(12)
O5 0.0443(18) 0.0316(15) 0.0459(18) 0.0077(13) -0.0020(14) -0.0026(13)
O6 0.0332(16) 0.055(2) 0.0374(16) 0.0075(14) 0.0104(13) 0.0066(14)
O7 0.050(2) 0.132(4) 0.0218(15) 0.009(2) 0.0001(14) 0.036(3)
O8 0.060(2) 0.055(2) 0.065(3) 0.0186(19) 0.031(2) 0.0310(19)
O9 0.051(2) 0.0461(19) 0.0398(17) 0.0088(14) 0.0175(15) 0.0097(15)
O10 0.0432(18) 0.057(2) 0.0329(15) 0.0116(14) 0.0099(13) 0.0072(15)
O11 0.051(2) 0.059(2) 0.076(3) 0.020(2) 0.033(2) 0.0315(19)
O12 0.056(2) 0.0245(16) 0.127(4) -0.001(2) 0.013(2) 0.0034(16)
O13 0.053(2) 0.123(4) 0.0195(15) 0.0066(19) -0.0004(14) 0.010(2)
O14 0.055(2) 0.0195(16) 0.158(5) 0.003(2) 0.001(3) 0.0062(16)
O15 0.058(3) 0.066(3) 0.087(3) 0.005(2) -0.044(2) -0.014(2)
O16 0.067(3) 0.072(3) 0.071(3) 0.009(2) -0.044(2) -0.031(2)

loop_
_geom_bond_atom_site_label_1
_geom_bond_atom_site_label_2
_geom_bond_distance
_geom_bond_site_symmetry_2
_geom_bond_publ_flag
Co1 O14 1.857(4) . ?
Co1 O5 1.876(3) . ?
Co1 O6 1.885(3) . ?
Co1 O11 1.892(4) . ?
Co2 O15 1.795(4) . ?
Co2 O7 1.807(4) . ?
Co2 O10 1.822(4) . ?
Co2 O1 1.833(3) . ?
Co3 O13 1.796(4) . ?
Co3 O16 1.806(4) . ?
Co3 O9 1.817(4) . ?
Co3 O3 1.823(3) . ?
Co4 O12 1.767(4) . ?
Co4 O8 1.781(4) . ?
Co4 O2 1.782(4) . ?
Co4 O4 1.787(3) . ?
P5 O11 1.505(3) . ?
P5 O1 1.515(3) . ?
P5 O7 1.515(3) 2_655 ?
P5 O4 1.516(3) . ?
P6 O5 1.514(3) . ?
P6 O8 1.514(4) . ?
P6 O13 1.515(3) 5_556 ?
P6 O3 1.519(3) . ?
P7 O15 1.506(4) 1_455 ?
P7 O9 1.512(3) . ?
P7 O12 1.513(4) 3_455 ?
P7 O6 1.517(3) . ?
P8 O14 1.490(4) 3_545 ?
P8 O16 1.500(4) 1_655 ?
P8 O10 1.513(3) . ?
P8 O2 1.530(3) . ?
O7 P5 1.515(4) 2_655 ?
O12 P7 1.513(4) 3_545 ?
O13 P6 1.515(3) 5_556 ?
O14 P8 1.490(4) 3_455 ?
O15 P7 1.506(4) 1_655 ?
O16 P8 1.500(4) 1_455 ?
